data_7021877
loop_
_publ_author_name
'Hoffend, Claas'
'Diefenbach, Martin'
'Januszewski, Estera'
'Bolte, Michael'
'Lerner, Hans-Wolfram'
'Holthausen, Max C.'
'Wagner, Matthias'

_publ_section_title
;
 Effects of boron doping on the structural and optoelectronic properties
 of 9,10-diarylanthracenes.
;
_journal_issue 38
_journal_name_full 'Dalton transactions (Cambridge, England : 2003)'
_journal_page_first 13826
_journal_page_last 13837
_journal_paper_doi 10.1039/c3dt51035b
_journal_volume 42
_journal_year 2013
_chemical_formula_moiety 'C30 H30 B2'
_chemical_formula_sum 'C30 H30 B2'
_chemical_formula_weight 412.16
_chemical_name_systematic
;
?
;
_space_group_IT_number 14
_symmetry_cell_setting monoclinic
_symmetry_space_group_name_Hall '-P 2ybc'
_symmetry_space_group_name_H-M 'P 1 21/c 1'
_atom_sites_solution_hydrogens geom
_atom_sites_solution_primary direct
_atom_sites_solution_secondary difmap
_audit_creation_method SHELXL-97
_cell_angle_alpha 90.00
_cell_angle_beta 107.478(7)
_cell_angle_gamma 90.00
_cell_formula_units_Z 4
_cell_length_a 12.8350(12)
_cell_length_b 22.061(3)
_cell_length_c 9.0732(8)
_cell_measurement_reflns_used 5236
_cell_measurement_temperature 173(2)
_cell_measurement_theta_max 25.9
_cell_measurement_theta_min 3.3
_cell_volume 2450.5(5)
_computing_cell_refinement 'X-Area (Stoe & Cie, 2001)'
_computing_data_collection 'X-Area (Stoe & Cie, 2001)'
_computing_data_reduction 'X-Area (Stoe & Cie, 2001)'
_computing_molecular_graphics 'XP in SHELXTL-Plus (Sheldrick, 1991)'
_computing_structure_refinement 'SHELXL-97 (Sheldrick, 1997)'
_computing_structure_solution 'SHELXS-97 (Sheldrick, 1990)'
_diffrn_ambient_temperature 173(2)
_diffrn_measured_fraction_theta_full 0.998
_diffrn_measured_fraction_theta_max 0.998
_diffrn_measurement_device_type 'STOE IPDS II two-circle-diffractometer'
_diffrn_measurement_method \w
_diffrn_radiation_monochromator graphite
_diffrn_radiation_source 'fine-focus sealed tube'
_diffrn_radiation_type MoK\a
_diffrn_radiation_wavelength 0.71073
_diffrn_reflns_av_R_equivalents 0.0948
_diffrn_reflns_av_sigmaI/netI 0.1413
_diffrn_reflns_limit_h_max 14
_diffrn_reflns_limit_h_min -15
_diffrn_reflns_limit_k_max 26
_diffrn_reflns_limit_k_min -24
_diffrn_reflns_limit_l_max 10
_diffrn_reflns_limit_l_min -10
_diffrn_reflns_number 16322
_diffrn_reflns_theta_full 25.00
_diffrn_reflns_theta_max 25.03
_diffrn_reflns_theta_min 3.23
_diffrn_standards_number 0
_exptl_absorpt_coefficient_mu 0.062
_exptl_absorpt_correction_type none
_exptl_crystal_colour yellow
_exptl_crystal_density_diffrn 1.117
_exptl_crystal_density_method 'not measured'
_exptl_crystal_description block
_exptl_crystal_F_000 880
_exptl_crystal_size_max 0.25
_exptl_crystal_size_mid 0.23
_exptl_crystal_size_min 0.17
_refine_diff_density_max 0.222
_refine_diff_density_min -0.251
_refine_diff_density_rms 0.056
_refine_ls_extinction_coef 0.0120(13)
_refine_ls_extinction_expression Fc^*^=kFc[1+0.001xFc^2^\l^3^/sin(2\q)]^-1/4^
_refine_ls_extinction_method SHELXL
_refine_ls_goodness_of_fit_ref 0.913
_refine_ls_hydrogen_treatment constr
_refine_ls_matrix_type full
_refine_ls_number_parameters 296
_refine_ls_number_reflns 4331
_refine_ls_number_restraints 0
_refine_ls_restrained_S_all 0.913
_refine_ls_R_factor_all 0.1454
_refine_ls_R_factor_gt 0.0717
_refine_ls_shift/su_max 0.000
_refine_ls_shift/su_mean 0.000
_refine_ls_structure_factor_coef Fsqd
_refine_ls_weighting_details 'calc w=1/[\s^2^(Fo^2^)+(0.0576P)^2^] where P=(Fo^2^+2Fc^2^)/3'
_refine_ls_weighting_scheme calc
_refine_ls_wR_factor_gt 0.1390
_refine_ls_wR_factor_ref 0.1646
_reflns_number_gt 2228
_reflns_number_total 4331
_reflns_threshold_expression >2sigma(I)
_cod_data_source_file c3dt51035b.txt
_cod_data_source_block wa915
_cod_depositor_comments
;
The following automatic conversions were performed:

'_symmetry_cell_setting' value 'Monoclinic' changed to 'monoclinic'
according to /home/saulius/struct/CIF-dictionaries/cif_core.dic
dictionary named 'cif_core.dic' version 2.4.2 from 2011-04-26.

Automatic conversion script
Id: cif_fix_values 1891 2012-01-12 08:04:46Z andrius 
;
_cod_original_sg_symbol_H-M 'P 21/c'
_cod_database_code 7021877

loop_
_symmetry_equiv_pos_as_xyz
'x, y, z'
'-x, y+1/2, -z+1/2'
'-x, -y, -z'
'x, -y-1/2, z-1/2'

loop_
_atom_site_label
_atom_site_type_symbol
_atom_site_fract_x
_atom_site_fract_y
_atom_site_fract_z
_atom_site_U_iso_or_equiv
_atom_site_adp_type
_atom_site_occupancy
_atom_site_symmetry_multiplicity
_atom_site_calc_flag
_atom_site_refinement_flags
B1 B 0.2561(3) 0.4008(2) 0.7019(4) 0.0293(9) Uani 1 1 d .
B2 B 0.4626(3) 0.37049(19) 0.6294(4) 0.0298(9) Uani 1 1 d .
C1 C 0.1472(3) 0.40610(17) 0.7482(3) 0.0311(8) Uani 1 1 d .
C2 C 0.1061(3) 0.35365(18) 0.8008(3) 0.0344(8) Uani 1 1 d .
C3 C 0.0128(3) 0.3580(2) 0.8496(4) 0.0387(9) Uani 1 1 d .
H3 H -0.0151 0.3226 0.8839 0.046 Uiso 1 1 calc R
C4 C -0.0398(3) 0.4129(2) 0.8490(3) 0.0391(10) Uani 1 1 d .
C5 C -0.0007(3) 0.4637(2) 0.7943(3) 0.0383(9) Uani 1 1 d .
H5 H -0.0375 0.5013 0.7910 0.046 Uiso 1 1 calc R
C6 C 0.0919(3) 0.46094(18) 0.7437(3) 0.0338(8) Uani 1 1 d .
C7 C 0.1611(3) 0.2932(2) 0.8021(4) 0.0505(10) Uani 1 1 d .
H7A H 0.1315 0.2638 0.8598 0.076 Uiso 1 1 calc R
H7B H 0.2399 0.2975 0.8515 0.076 Uiso 1 1 calc R
H7C H 0.1477 0.2789 0.6957 0.076 Uiso 1 1 calc R
C8 C -0.1391(3) 0.4162(3) 0.9076(4) 0.0553(13) Uani 1 1 d .
H8A H -0.1684 0.4575 0.8948 0.083 Uiso 1 1 calc R
H8B H -0.1177 0.4051 1.0173 0.083 Uiso 1 1 calc R
H8C H -0.1952 0.3880 0.8486 0.083 Uiso 1 1 calc R
C9 C 0.1313(3) 0.5169(2) 0.6817(4) 0.0433(9) Uani 1 1 d .
H9A H 0.2113 0.5182 0.7181 0.065 Uiso 1 1 calc R
H9B H 0.1019 0.5530 0.7181 0.065 Uiso 1 1 calc R
H9C H 0.1063 0.5160 0.5685 0.065 Uiso 1 1 calc R
C21 C 0.2529(3) 0.38578(17) 0.5324(3) 0.0301(8) Uani 1 1 d .
C22 C 0.1538(3) 0.38540(19) 0.4141(4) 0.0374(9) Uani 1 1 d .
H22 H 0.0880 0.3939 0.4379 0.045 Uiso 1 1 calc R
C23 C 0.1496(3) 0.37280(19) 0.2619(4) 0.0413(9) Uani 1 1 d .
H23 H 0.0819 0.3739 0.1819 0.050 Uiso 1 1 calc R
C24 C 0.2447(3) 0.3587(2) 0.2285(4) 0.0414(10) Uani 1 1 d .
H24 H 0.2422 0.3495 0.1252 0.050 Uiso 1 1 calc R
C25 C 0.3446(3) 0.35789(19) 0.3450(4) 0.0374(9) Uani 1 1 d .
H25 H 0.4092 0.3476 0.3202 0.045 Uiso 1 1 calc R
C26 C 0.3510(3) 0.37194(17) 0.4979(3) 0.0294(8) Uani 1 1 d .
C31 C 0.3686(3) 0.40910(17) 0.8277(3) 0.0286(8) Uani 1 1 d .
C32 C 0.3755(3) 0.42945(18) 0.9759(3) 0.0346(8) Uani 1 1 d .
H32 H 0.3106 0.4405 0.9989 0.042 Uiso 1 1 calc R
C33 C 0.4755(3) 0.43385(19) 1.0906(4) 0.0387(9) Uani 1 1 d .
H33 H 0.4784 0.4485 1.1902 0.046 Uiso 1 1 calc R
C34 C 0.5698(3) 0.41697(19) 1.0599(4) 0.0398(9) Uani 1 1 d .
H34 H 0.6378 0.4192 1.1389 0.048 Uiso 1 1 calc R
C35 C 0.5657(3) 0.39653(19) 0.9129(4) 0.0399(10) Uani 1 1 d .
H35 H 0.6315 0.3850 0.8927 0.048 Uiso 1 1 calc R
C36 C 0.4666(2) 0.39268(17) 0.7945(3) 0.0302(8) Uani 1 1 d .
C41 C 0.5684(3) 0.34557(17) 0.5955(3) 0.0311(8) Uani 1 1 d .
C42 C 0.5899(3) 0.28331(19) 0.6091(4) 0.0381(9) Uani 1 1 d .
C43 C 0.6819(3) 0.2594(2) 0.5794(4) 0.0456(10) Uani 1 1 d .
H43 H 0.6950 0.2170 0.5895 0.055 Uiso 1 1 calc R
C44 C 0.7551(3) 0.2963(2) 0.5353(4) 0.0412(9) Uani 1 1 d .
C45 C 0.7345(3) 0.3582(2) 0.5219(4) 0.0403(9) Uani 1 1 d .
H45 H 0.7836 0.3840 0.4912 0.048 Uiso 1 1 calc R
C46 C 0.6435(3) 0.38359(18) 0.5524(3) 0.0349(9) Uani 1 1 d .
C47 C 0.5119(4) 0.2409(2) 0.6558(5) 0.0557(11) Uani 1 1 d .
H47A H 0.4558 0.2267 0.5630 0.084 Uiso 1 1 calc R
H47B H 0.4769 0.2627 0.7225 0.084 Uiso 1 1 calc R
H47C H 0.5525 0.2062 0.7118 0.084 Uiso 1 1 calc R
C48 C 0.8545(3) 0.2699(3) 0.5021(5) 0.0643(14) Uani 1 1 d .
H48A H 0.8330 0.2523 0.3981 0.096 Uiso 1 1 calc R
H48B H 0.8864 0.2382 0.5780 0.096 Uiso 1 1 calc R
H48C H 0.9085 0.3020 0.5086 0.096 Uiso 1 1 calc R
C49 C 0.6255(3) 0.4514(2) 0.5419(5) 0.0505(10) Uani 1 1 d .
H49A H 0.6886 0.4712 0.5229 0.076 Uiso 1 1 calc R
H49B H 0.6166 0.4664 0.6391 0.076 Uiso 1 1 calc R
H49C H 0.5595 0.4606 0.4568 0.076 Uiso 1 1 calc R

loop_
_atom_site_aniso_label
_atom_site_aniso_U_11
_atom_site_aniso_U_22
_atom_site_aniso_U_33
_atom_site_aniso_U_23
_atom_site_aniso_U_13
_atom_site_aniso_U_12
B1 0.0253(19) 0.030(2) 0.0337(18) -0.0008(16) 0.0107(15) 0.0019(17)
B2 0.025(2) 0.030(2) 0.0358(18) 0.0067(16) 0.0115(15) 0.0001(17)
C1 0.0246(16) 0.045(2) 0.0250(14) -0.0030(14) 0.0088(12) -0.0007(16)
C2 0.0313(19) 0.042(2) 0.0317(15) -0.0013(15) 0.0117(14) -0.0032(17)
C3 0.0306(19) 0.053(3) 0.0344(17) -0.0029(17) 0.0127(14) -0.0119(18)
C4 0.0225(18) 0.064(3) 0.0336(17) -0.0090(17) 0.0120(14) -0.0030(18)
C5 0.0292(19) 0.048(3) 0.0375(16) -0.0036(17) 0.0104(14) 0.0063(17)
C6 0.0248(18) 0.046(3) 0.0309(15) -0.0026(15) 0.0092(13) 0.0005(16)
C7 0.056(3) 0.043(3) 0.059(2) 0.000(2) 0.0280(19) -0.001(2)
C8 0.032(2) 0.090(4) 0.049(2) -0.011(2) 0.0204(17) -0.005(2)
C9 0.038(2) 0.046(3) 0.0488(19) 0.0030(18) 0.0169(16) 0.0019(19)
C21 0.0253(17) 0.034(2) 0.0318(15) 0.0025(14) 0.0092(13) 0.0014(15)
C22 0.0269(18) 0.047(3) 0.0384(17) 0.0002(16) 0.0095(14) 0.0083(17)
C23 0.037(2) 0.046(3) 0.0359(18) 0.0001(16) 0.0042(15) 0.0024(18)
C24 0.048(2) 0.050(3) 0.0272(16) -0.0017(16) 0.0121(15) 0.0007(19)
C25 0.0332(19) 0.047(3) 0.0368(17) -0.0038(16) 0.0173(15) 0.0025(18)
C26 0.0290(17) 0.034(2) 0.0286(15) 0.0007(14) 0.0130(13) 0.0003(15)
C31 0.0294(17) 0.030(2) 0.0300(15) 0.0020(14) 0.0143(13) 0.0007(15)
C32 0.0307(18) 0.041(2) 0.0337(16) -0.0018(16) 0.0120(14) -0.0003(17)
C33 0.040(2) 0.044(3) 0.0326(16) -0.0064(16) 0.0111(15) -0.0066(18)
C34 0.0304(19) 0.049(3) 0.0331(16) -0.0014(17) -0.0014(14) -0.0065(18)
C35 0.0217(17) 0.054(3) 0.0419(18) 0.0061(17) 0.0068(14) 0.0010(17)
C36 0.0206(16) 0.035(2) 0.0356(16) 0.0032(15) 0.0095(13) -0.0013(15)
C41 0.0265(17) 0.037(2) 0.0322(16) 0.0000(15) 0.0124(13) 0.0031(16)
C42 0.0338(19) 0.037(2) 0.0464(19) -0.0048(17) 0.0159(16) 0.0004(18)
C43 0.035(2) 0.045(3) 0.055(2) -0.0152(19) 0.0110(17) 0.0050(19)
C44 0.0287(19) 0.048(3) 0.0482(19) -0.0095(18) 0.0139(16) 0.0061(18)
C45 0.0266(18) 0.057(3) 0.0428(18) -0.0031(18) 0.0179(15) -0.0040(18)
C46 0.0301(18) 0.043(2) 0.0342(16) 0.0033(16) 0.0135(14) 0.0017(17)
C47 0.053(3) 0.045(3) 0.076(3) 0.000(2) 0.029(2) 0.000(2)
C48 0.039(2) 0.077(4) 0.077(3) -0.025(3) 0.018(2) 0.015(2)
C49 0.044(2) 0.050(3) 0.064(2) 0.009(2) 0.0264(19) 0.004(2)

loop_
_atom_type_symbol
_atom_type_description
_atom_type_scat_dispersion_real
_atom_type_scat_dispersion_imag
_atom_type_scat_source
C C 0.0033 0.0016 'International Tables Vol C Tables 4.2.6.8 and 6.1.1.4'
H H 0.0000 0.0000 'International Tables Vol C Tables 4.2.6.8 and 6.1.1.4'
B B 0.0013 0.0007 'International Tables Vol C Tables 4.2.6.8 and 6.1.1.4'

loop_
_geom_angle_atom_site_label_1
_geom_angle_atom_site_label_2
_geom_angle_atom_site_label_3
_geom_angle
C31 B1 C21 119.4(3)
C31 B1 C1 119.7(3)
C21 B1 C1 120.9(3)
C36 B2 C26 118.9(3)
C36 B2 C41 120.9(3)
C26 B2 C41 120.2(3)
C6 C1 C2 118.7(3)
C6 C1 B1 122.6(3)
C2 C1 B1 118.6(3)
C3 C2 C1 119.5(4)
C3 C2 C7 120.1(4)
C1 C2 C7 120.4(3)
C4 C3 C2 121.4(4)
C4 C3 H3 119.3
C2 C3 H3 119.3
C5 C4 C3 118.9(3)
C5 C4 C8 121.3(4)
C3 C4 C8 119.8(4)
C4 C5 C6 121.2(4)
C4 C5 H5 119.4
C6 C5 H5 119.4
C1 C6 C5 120.2(4)
C1 C6 C9 119.8(3)
C5 C6 C9 120.0(4)
C2 C7 H7A 109.5
C2 C7 H7B 109.5
H7A C7 H7B 109.5
C2 C7 H7C 109.5
H7A C7 H7C 109.5
H7B C7 H7C 109.5
C4 C8 H8A 109.5
C4 C8 H8B 109.5
H8A C8 H8B 109.5
C4 C8 H8C 109.5
H8A C8 H8C 109.5
H8B C8 H8C 109.5
C6 C9 H9A 109.5
C6 C9 H9B 109.5
H9A C9 H9B 109.5
C6 C9 H9C 109.5
H9A C9 H9C 109.5
H9B C9 H9C 109.5
C22 C21 C26 119.6(3)
C22 C21 B1 120.4(3)
C26 C21 B1 120.0(3)
C23 C22 C21 121.1(3)
C23 C22 H22 119.4
C21 C22 H22 119.4
C24 C23 C22 119.3(3)
C24 C23 H23 120.3
C22 C23 H23 120.3
C23 C24 C25 120.6(3)
C23 C24 H24 119.7
C25 C24 H24 119.7
C24 C25 C26 121.0(3)
C24 C25 H25 119.5
C26 C25 H25 119.5
C25 C26 C21 118.3(3)
C25 C26 B2 121.2(3)
C21 C26 B2 120.4(3)
C32 C31 C36 118.8(3)
C32 C31 B1 121.4(3)
C36 C31 B1 119.8(3)
C33 C32 C31 121.4(3)
C33 C32 H32 119.3
C31 C32 H32 119.3
C34 C33 C32 120.0(3)
C34 C33 H33 120.0
C32 C33 H33 120.0
C33 C34 C35 120.0(3)
C33 C34 H34 120.0
C35 C34 H34 120.0
C34 C35 C36 121.2(3)
C34 C35 H35 119.4
C36 C35 H35 119.4
C35 C36 C31 118.6(3)
C35 C36 B2 121.0(3)
C31 C36 B2 120.4(3)
C42 C41 C46 118.2(3)
C42 C41 B2 118.9(3)
C46 C41 B2 122.9(3)
C43 C42 C41 120.8(4)
C43 C42 C47 119.3(4)
C41 C42 C47 119.9(3)
C44 C43 C42 121.3(4)
C44 C43 H43 119.4
C42 C43 H43 119.4
C45 C44 C43 118.3(3)
C45 C44 C48 120.8(4)
C43 C44 C48 121.0(4)
C44 C45 C46 121.7(3)
C44 C45 H45 119.1
C46 C45 H45 119.1
C45 C46 C41 119.7(4)
C45 C46 C49 120.3(3)
C41 C46 C49 119.9(3)
C42 C47 H47A 109.5
C42 C47 H47B 109.5
H47A C47 H47B 109.5
C42 C47 H47C 109.5
H47A C47 H47C 109.5
H47B C47 H47C 109.5
C44 C48 H48A 109.5
C44 C48 H48B 109.5
H48A C48 H48B 109.5
C44 C48 H48C 109.5
H48A C48 H48C 109.5
H48B C48 H48C 109.5
C46 C49 H49A 109.5
C46 C49 H49B 109.5
H49A C49 H49B 109.5
C46 C49 H49C 109.5
H49A C49 H49C 109.5
H49B C49 H49C 109.5

loop_
_geom_bond_atom_site_label_1
_geom_bond_atom_site_label_2
_geom_bond_distance
B1 C31 1.560(5)
B1 C21 1.562(4)
B1 C1 1.580(5)
B2 C36 1.562(5)
B2 C26 1.566(5)
B2 C41 1.578(5)
C1 C6 1.397(5)
C1 C2 1.413(5)
C2 C3 1.399(5)
C2 C7 1.508(6)
C3 C4 1.385(6)
C3 H3 0.9500
C4 C5 1.380(6)
C4 C8 1.524(5)
C5 C6 1.399(5)
C5 H5 0.9500
C6 C9 1.506(5)
C7 H7A 0.9800
C7 H7B 0.9800
C7 H7C 0.9800
C8 H8A 0.9800
C8 H8B 0.9800
C8 H8C 0.9800
C9 H9A 0.9800
C9 H9B 0.9800
C9 H9C 0.9800
C21 C22 1.396(4)
C21 C26 1.418(4)
C22 C23 1.395(5)
C22 H22 0.9500
C23 C24 1.378(5)
C23 H23 0.9500
C24 C25 1.396(5)
C24 H24 0.9500
C25 C26 1.399(4)
C25 H25 0.9500
C31 C32 1.394(4)
C31 C36 1.426(4)
C32 C33 1.392(5)
C32 H32 0.9500
C33 C34 1.372(5)
C33 H33 0.9500
C34 C35 1.395(5)
C34 H34 0.9500
C35 C36 1.400(4)
C35 H35 0.9500
C41 C42 1.399(5)
C41 C46 1.418(5)
C42 C43 1.391(5)
C42 C47 1.520(6)
C43 C44 1.390(6)
C43 H43 0.9500
C44 C45 1.390(6)
C44 C48 1.513(5)
C45 C46 1.395(5)
C45 H45 0.9500
C46 C49 1.513(6)
C47 H47A 0.9800
C47 H47B 0.9800
C47 H47C 0.9800
C48 H48A 0.9800
C48 H48B 0.9800
C48 H48C 0.9800
C49 H49A 0.9800
C49 H49B 0.9800
C49 H49C 0.9800

loop_
_geom_torsion_atom_site_label_1
_geom_torsion_atom_site_label_2
_geom_torsion_atom_site_label_3
_geom_torsion_atom_site_label_4
_geom_torsion
C31 B1 C1 C6 90.3(4)
C21 B1 C1 C6 -91.2(4)
C31 B1 C1 C2 -87.7(4)
C21 B1 C1 C2 90.9(4)
C6 C1 C2 C3 -1.2(5)
B1 C1 C2 C3 176.9(3)
C6 C1 C2 C7 177.8(3)
B1 C1 C2 C7 -4.1(5)
C1 C2 C3 C4 -0.7(5)
C7 C2 C3 C4 -179.7(3)
C2 C3 C4 C5 2.1(5)
C2 C3 C4 C8 -178.1(3)
C3 C4 C5 C6 -1.6(5)
C8 C4 C5 C6 178.6(3)
C2 C1 C6 C5 1.6(4)
B1 C1 C6 C5 -176.3(3)
C2 C1 C6 C9 -177.4(3)
B1 C1 C6 C9 4.6(5)
C4 C5 C6 C1 -0.2(5)
C4 C5 C6 C9 178.8(3)
C31 B1 C21 C22 -172.2(4)
C1 B1 C21 C22 9.2(6)
C31 B1 C21 C26 8.4(5)
C1 B1 C21 C26 -170.2(3)
C26 C21 C22 C23 -1.3(6)
B1 C21 C22 C23 179.2(4)
C21 C22 C23 C24 1.9(6)
C22 C23 C24 C25 -0.9(6)
C23 C24 C25 C26 -0.8(7)
C24 C25 C26 C21 1.4(6)
C24 C25 C26 B2 179.4(4)
C22 C21 C26 C25 -0.4(6)
B1 C21 C26 C25 179.1(4)
C22 C21 C26 B2 -178.4(4)
B1 C21 C26 B2 1.0(5)
C36 B2 C26 C25 174.1(3)
C41 B2 C26 C25 -7.3(5)
C36 B2 C26 C21 -7.9(5)
C41 B2 C26 C21 170.7(3)
C21 B1 C31 C32 172.3(3)
C1 B1 C31 C32 -9.1(5)
C21 B1 C31 C36 -11.0(5)
C1 B1 C31 C36 167.6(3)
C36 C31 C32 C33 -0.1(6)
B1 C31 C32 C33 176.6(4)
C31 C32 C33 C34 -1.2(6)
C32 C33 C34 C35 1.3(6)
C33 C34 C35 C36 -0.1(6)
C34 C35 C36 C31 -1.1(6)
C34 C35 C36 B2 179.3(4)
C32 C31 C36 C35 1.2(5)
B1 C31 C36 C35 -175.5(4)
C32 C31 C36 B2 -179.2(3)
B1 C31 C36 B2 4.1(5)
C26 B2 C36 C35 -175.2(4)
C41 B2 C36 C35 6.2(5)
C26 B2 C36 C31 5.2(5)
C41 B2 C36 C31 -173.4(3)
C36 B2 C41 C42 92.0(4)
C26 B2 C41 C42 -86.6(4)
C36 B2 C41 C46 -87.7(4)
C26 B2 C41 C46 93.7(4)
C46 C41 C42 C43 -0.7(5)
B2 C41 C42 C43 179.6(3)
C46 C41 C42 C47 179.7(3)
B2 C41 C42 C47 0.0(5)
C41 C42 C43 C44 -0.1(5)
C47 C42 C43 C44 179.5(3)
C42 C43 C44 C45 0.2(5)
C42 C43 C44 C48 -179.6(4)
C43 C44 C45 C46 0.4(5)
C48 C44 C45 C46 -179.8(3)
C44 C45 C46 C41 -1.2(5)
C44 C45 C46 C49 178.0(3)
C42 C41 C46 C45 1.3(5)
B2 C41 C46 C45 -179.0(3)
C42 C41 C46 C49 -177.8(3)
B2 C41 C46 C49 1.9(5)
